data_2002713
loop_
_publ_author_name
'Osterloh, D'
'Mueller-Buschbaum, Hk'

_publ_section_title
;
Ein Beitrag ueber die Kristallchemie von Ni3 As V O8 und Co3 As V O8
;
_journal_name_full 'Journal of Alloys Compd.'
_journal_page_first 255
_journal_page_last 258
_journal_paper_doi 10.1016/0925-8388(94)90045-0
_journal_volume 206
_journal_year 1994
_chemical_formula_structural 'Ni3 (As V) O8'
_chemical_formula_sum 'As Ni3 O8 V'
_chemical_name_systematic 'Trinickel arsenic(V) vanadium oxide'
_space_group_IT_number 64
_symmetry_cell_setting orthorhombic
_symmetry_Int_Tables_number 64
_symmetry_space_group_name_Hall '-C 2ac 2'
_symmetry_space_group_name_H-M 'C m c a'
_cell_angle_alpha 90
_cell_angle_beta 90
_cell_angle_gamma 90
_cell_formula_units_Z 4
_cell_length_a 5.932(2)
_cell_length_b 11.324(3)
_cell_length_c 8.197(2)
_cell_volume 550.6
_refine_ls_R_factor_all 0.049
_cod_database_code 2002713

loop_
_symmetry_equiv_pos_as_xyz
x,y,z
x,-y,-z
x,1/2-y,1/2+z
x,1/2+y,1/2-z
-x,-y,-z
-x,y,z
-x,1/2+y,1/2-z
-x,1/2-y,1/2+z
1/2+x,1/2+y,z
1/2+x,1/2-y,-z
1/2+x,-y,1/2+z
1/2+x,y,1/2-z
1/2-x,1/2-y,-z
1/2-x,1/2+y,z
1/2-x,y,1/2-z
1/2-x,-y,1/2+z

loop_
_atom_site_label
_atom_site_type_symbol
_atom_site_symmetry_multiplicity
_atom_site_Wyckoff_symbol
_atom_site_fract_x
_atom_site_fract_y
_atom_site_fract_z
_atom_site_occupancy
_atom_site_attached_hydrogens
_atom_site_calc_flag
Ni1 Ni2+ 4 a 0. 0. 0. 1. 0 d
Ni2 Ni2+ 8 e 0.25 0.1315(2) 0.25 1. 0 d
As1 As5+ 8 f 0. 0.3760(2) 0.1176(2) 0.5 0 d
V1 V5+ 8 f 0. 0.3760(2) 0.1176(2) 0.5 0 d
O1 O2- 8 f 0. 0.249(1) 0.232(2) 1. 0 d
O2 O2- 8 f 0. 0.001(1) 0.248(1) 1. 0 d
O3 O2- 16 g 0.265(1) 0.119(1) 0.999(1) 1. 0 d

loop_
_atom_type_symbol
_atom_type_oxidation_number
Ni2+ 2.000
As5+ 5.000
V5+ 5.000
O2- -2.000
